data_7106190
loop_
_publ_author_name
'Hui Li'
'Louisa J. Hope-Weeks'
'Clemens Krempner'

_publ_section_title
;
 A supramolecular approach to zwitterionic alkaline metal silanides and
 formation of heterobimetallic silanides
;
_journal_name_full Chem.Commun.
_journal_page_first 4117
_journal_paper_doi 10.1039/c1cc10148j
_journal_volume 47
_journal_year 2011
_chemical_formula_sum 'C15 H Na O6 Si4'
_chemical_formula_weight 412.51
_chemical_name_systematic
;
?
;
_space_group_IT_number 14
_symmetry_space_group_name_Hall '-P 2ybc'
_symmetry_space_group_name_H-M 'P 1 21/c 1'
_atom_sites_solution_hydrogens geom
_atom_sites_solution_primary direct
_atom_sites_solution_secondary difmap
_audit_creation_method SHELXL-97
_cell_angle_alpha 90.00
_cell_angle_beta 90.00
_cell_angle_gamma 90.00
_cell_formula_units_Z 4
_cell_length_a 15.6614(18)
_cell_length_b 9.8943(12)
_cell_length_c 17.206(2)
_cell_measurement_temperature 150(2)
_cell_volume 2666.2(5)
_computing_structure_refinement 'SHELXL-97 (Sheldrick, 2008)'
_computing_structure_solution 'SHELXS-97 (Sheldrick, 2008)'
_diffrn_ambient_temperature 150(2)
_diffrn_measured_fraction_theta_full 0.782
_diffrn_measured_fraction_theta_max 0.782
_diffrn_radiation_monochromator graphite
_diffrn_radiation_source 'fine-focus sealed tube'
_diffrn_radiation_type MoK\a
_diffrn_radiation_wavelength 0.71073
_diffrn_reflns_av_R_equivalents 0.0647
_diffrn_reflns_av_sigmaI/netI 0.0851
_diffrn_reflns_limit_h_max 18
_diffrn_reflns_limit_h_min -18
_diffrn_reflns_limit_k_max 11
_diffrn_reflns_limit_k_min -11
_diffrn_reflns_limit_l_max 20
_diffrn_reflns_limit_l_min -20
_diffrn_reflns_number 18024
_diffrn_reflns_theta_full 24.97
_diffrn_reflns_theta_max 24.97
_diffrn_reflns_theta_min 2.37
_exptl_absorpt_coefficient_mu 0.259
_exptl_absorpt_correction_T_max 0.9756
_exptl_absorpt_correction_T_min 0.8855
_exptl_crystal_density_diffrn 1.028
_exptl_crystal_density_method 'not measured'
_exptl_crystal_F_000 824
_exptl_crystal_size_max 0.48
_exptl_crystal_size_mid 0.17
_exptl_crystal_size_min 0.10
_refine_diff_density_max 0.173
_refine_diff_density_min -0.137
_refine_diff_density_rms 0.035
_refine_ls_extinction_coef 0.00000(16)
_refine_ls_extinction_expression Fc^*^=kFc[1+0.001xFc^2^\l^3^/sin(2\q)]^-1/4^
_refine_ls_extinction_method SHELXL
_refine_ls_goodness_of_fit_ref 0.815
_refine_ls_hydrogen_treatment mixed
_refine_ls_matrix_type full
_refine_ls_number_parameters 245
_refine_ls_number_reflns 3658
_refine_ls_number_restraints 0
_refine_ls_restrained_S_all 0.815
_refine_ls_R_factor_all 0.0628
_refine_ls_R_factor_gt 0.0351
_refine_ls_shift/su_max 0.810
_refine_ls_shift/su_mean 0.003
_refine_ls_structure_factor_coef Fsqd
_refine_ls_weighting_details 'calc w=1/[\s^2^(Fo^2^)+(0.0082P)^2^+0.0000P] where P=(Fo^2^+2Fc^2^)/3'
_refine_ls_weighting_scheme calc
_refine_ls_wR_factor_gt 0.0615
_refine_ls_wR_factor_ref 0.0666
_reflns_number_gt 2398
_reflns_number_total 3658
_reflns_threshold_expression >2sigma(I)
_cod_data_source_file c1cc10148j.txt
_cod_data_source_block krempner1a
_cod_database_code 7106190

loop_
_symmetry_equiv_pos_as_xyz
'x, y, z'
'-x, y+1/2, -z+1/2'
'-x, -y, -z'
'x, -y-1/2, z-1/2'

loop_
_atom_site_label
_atom_site_type_symbol
_atom_site_fract_x
_atom_site_fract_y
_atom_site_fract_z
_atom_site_U_iso_or_equiv
_atom_site_adp_type
_atom_site_occupancy
_atom_site_symmetry_multiplicity
_atom_site_calc_flag
_atom_site_refinement_flags
_atom_site_disorder_assembly
_atom_site_disorder_group
Na1 Na 0.75015(6) 0.49825(9) 0.30163(5) 0.0287(2) Uani 1 1 d . . .
Si1 Si 0.74558(4) 0.61453(7) 0.07902(4) 0.03410(19) Uani 1 1 d . . .
Si2 Si 0.72917(4) 0.77796(7) 0.17466(4) 0.03152(18) Uani 1 1 d . . .
Si3 Si 0.86781(5) 0.51364(8) 0.12809(4) 0.03474(19) Uani 1 1 d . . .
Si4 Si 0.64364(4) 0.46235(7) 0.12245(4) 0.03070(17) Uani 1 1 d . . .
O1 O 0.70840(11) 0.71221(15) 0.26233(9) 0.0362(4) Uani 1 1 d . . .
O2 O 0.87293(10) 0.51844(18) 0.22612(9) 0.0405(5) Uani 1 1 d . . .
O3 O 0.66931(10) 0.38909(15) 0.20764(9) 0.0329(4) Uani 1 1 d . . .
O4 O 0.65439(10) 0.58914(16) 0.39533(9) 0.0358(4) Uani 1 1 d . . .
O5 O 0.86950(12) 0.5101(2) 0.38601(9) 0.0493(5) Uani 1 1 d . . .
O6 O 0.72454(11) 0.27229(16) 0.34466(10) 0.0406(4) Uani 1 1 d . . .
C1 C 0.82586(17) 0.8885(3) 0.18790(16) 0.0474(7) Uani 1 1 d . . .
H1A H 0.8148 0.9548 0.2290 0.071 Uiso 1 1 calc R . .
H1B H 0.8382 0.9359 0.1392 0.071 Uiso 1 1 calc R . .
H1C H 0.8749 0.8325 0.2024 0.071 Uiso 1 1 calc R . .
C2 C 0.63787(18) 0.8956(3) 0.15360(17) 0.0504(8) Uani 1 1 d . . .
H2A H 0.5882 0.8431 0.1365 0.076 Uiso 1 1 calc R . .
H2B H 0.6545 0.9590 0.1126 0.076 Uiso 1 1 calc R . .
H2C H 0.6232 0.9460 0.2008 0.076 Uiso 1 1 calc R . .
C3 C 0.96704(17) 0.6026(3) 0.09306(16) 0.0540(8) Uani 1 1 d . . .
H3A H 0.9698 0.6931 0.1161 0.081 Uiso 1 1 calc R . .
H3B H 0.9654 0.6102 0.0363 0.081 Uiso 1 1 calc R . .
H3C H 1.0175 0.5507 0.1086 0.081 Uiso 1 1 calc R . .
C4 C 0.88045(18) 0.3307(3) 0.10092(17) 0.0533(8) Uani 1 1 d . . .
H4A H 0.9325 0.2947 0.1247 0.080 Uiso 1 1 calc R . .
H4B H 0.8844 0.3225 0.0443 0.080 Uiso 1 1 calc R . .
H4C H 0.8310 0.2795 0.1196 0.080 Uiso 1 1 calc R . .
C5 C 0.53539(16) 0.5385(3) 0.13688(18) 0.0498(8) Uani 1 1 d . . .
H5A H 0.4947 0.4673 0.1510 0.075 Uiso 1 1 calc R . .
H5B H 0.5169 0.5821 0.0886 0.075 Uiso 1 1 calc R . .
H5C H 0.5380 0.6058 0.1786 0.075 Uiso 1 1 calc R . .
C6 C 0.62788(18) 0.3180(3) 0.05275(16) 0.0508(8) Uani 1 1 d . . .
H6A H 0.6814 0.2675 0.0475 0.076 Uiso 1 1 calc R . .
H6B H 0.6108 0.3534 0.0019 0.076 Uiso 1 1 calc R . .
H6C H 0.5832 0.2578 0.0726 0.076 Uiso 1 1 calc R . .
C7 C 0.69613(18) 0.7887(2) 0.33143(14) 0.0416(7) Uani 1 1 d . . .
H7A H 0.6791 0.8822 0.3180 0.050 Uiso 1 1 calc R . .
H7B H 0.7501 0.7928 0.3612 0.050 Uiso 1 1 calc R . .
C8 C 0.62849(16) 0.7240(2) 0.37932(14) 0.0397(6) Uani 1 1 d . . .
H8A H 0.6207 0.7745 0.4285 0.048 Uiso 1 1 calc R . .
H8B H 0.5736 0.7239 0.3508 0.048 Uiso 1 1 calc R . .
C9 C 0.94520(18) 0.4763(4) 0.26922(16) 0.0677(10) Uani 1 1 d . . .
H9A H 0.9981 0.4999 0.2407 0.081 Uiso 1 1 calc R . .
H9B H 0.9438 0.3771 0.2765 0.081 Uiso 1 1 calc R . .
C10 C 0.94440(18) 0.5455(3) 0.34684(17) 0.0604(9) Uani 1 1 d . . .
H10A H 0.9948 0.5174 0.3776 0.072 Uiso 1 1 calc R . .
H10B H 0.9468 0.6447 0.3397 0.072 Uiso 1 1 calc R . .
C11 C 0.61920(16) 0.2897(2) 0.24597(15) 0.0393(7) Uani 1 1 d . . .
H11A H 0.5854 0.2383 0.2074 0.047 Uiso 1 1 calc R . .
H11B H 0.5791 0.3339 0.2824 0.047 Uiso 1 1 calc R . .
C12 C 0.67684(18) 0.1958(2) 0.28957(16) 0.0428(7) Uani 1 1 d . . .
H12A H 0.6426 0.1261 0.3166 0.051 Uiso 1 1 calc R . .
H12B H 0.7161 0.1498 0.2530 0.051 Uiso 1 1 calc R . .
C13 C 0.5902(2) 0.5166(3) 0.43607(16) 0.0598(9) Uani 1 1 d . . .
H13A H 0.5779 0.5623 0.4854 0.090 Uiso 1 1 calc R . .
H13B H 0.6102 0.4245 0.4464 0.090 Uiso 1 1 calc R . .
H13C H 0.5382 0.5131 0.4045 0.090 Uiso 1 1 calc R . .
C14 C 0.8645(2) 0.5644(4) 0.46323(17) 0.0903(14) Uani 1 1 d . . .
H14A H 0.9103 0.5261 0.4951 0.135 Uiso 1 1 calc R . .
H14B H 0.8091 0.5414 0.4861 0.135 Uiso 1 1 calc R . .
H14C H 0.8707 0.6629 0.4612 0.135 Uiso 1 1 calc R . .
C15 C 0.7865(2) 0.1911(3) 0.38312(17) 0.0603(9) Uani 1 1 d . . .
H15A H 0.7579 0.1164 0.4100 0.090 Uiso 1 1 calc R . .
H15B H 0.8177 0.2463 0.4210 0.090 Uiso 1 1 calc R . .
H15C H 0.8267 0.1545 0.3448 0.090 Uiso 1 1 calc R . .

loop_
_atom_site_aniso_label
_atom_site_aniso_U_11
_atom_site_aniso_U_22
_atom_site_aniso_U_33
_atom_site_aniso_U_23
_atom_site_aniso_U_13
_atom_site_aniso_U_12
Na1 0.0278(5) 0.0282(5) 0.0301(5) 0.0004(4) -0.0017(4) 0.0020(4)
Si1 0.0331(4) 0.0410(4) 0.0282(4) 0.0044(3) -0.0028(3) -0.0024(3)
Si2 0.0301(4) 0.0283(4) 0.0362(4) 0.0061(3) -0.0029(3) -0.0020(3)
Si3 0.0259(4) 0.0474(4) 0.0309(4) -0.0034(3) 0.0010(3) 0.0022(3)
Si4 0.0259(4) 0.0339(4) 0.0323(4) -0.0025(3) -0.0065(3) -0.0013(3)
O1 0.0510(12) 0.0250(9) 0.0325(10) -0.0012(7) 0.0096(8) 0.0060(8)
O2 0.0240(9) 0.0673(12) 0.0302(9) -0.0004(9) -0.0018(7) 0.0085(9)
O3 0.0313(9) 0.0294(9) 0.0380(9) 0.0058(8) -0.0062(8) -0.0082(8)
O4 0.0355(10) 0.0363(10) 0.0355(10) 0.0046(8) 0.0062(8) 0.0041(8)
O5 0.0424(12) 0.0757(13) 0.0299(10) -0.0118(10) -0.0070(9) 0.0102(11)
O6 0.0479(11) 0.0304(9) 0.0434(10) 0.0062(8) -0.0081(9) 0.0039(9)
C1 0.0428(17) 0.0462(17) 0.0534(18) -0.0029(14) 0.0017(14) -0.0103(14)
C2 0.0502(18) 0.0338(15) 0.0673(19) 0.0059(14) -0.0134(16) 0.0068(14)
C3 0.0354(16) 0.075(2) 0.0514(18) -0.0084(16) 0.0106(14) -0.0050(16)
C4 0.0438(18) 0.0548(18) 0.0614(19) -0.0090(15) -0.0049(15) 0.0110(15)
C5 0.0307(15) 0.0435(18) 0.075(2) 0.0047(15) -0.0008(15) 0.0002(13)
C6 0.0506(18) 0.0547(18) 0.0470(17) -0.0152(14) -0.0077(14) -0.0105(15)
C7 0.0536(18) 0.0287(14) 0.0424(16) -0.0017(12) 0.0055(14) 0.0027(13)
C8 0.0418(16) 0.0406(16) 0.0367(15) -0.0057(13) 0.0033(13) 0.0144(14)
C9 0.0331(17) 0.132(3) 0.0384(17) 0.0014(19) -0.0062(13) 0.0243(19)
C10 0.0370(18) 0.094(3) 0.0501(18) -0.0008(18) -0.0202(15) -0.0019(17)
C11 0.0364(15) 0.0350(15) 0.0465(16) 0.0038(13) -0.0025(13) -0.0081(13)
C12 0.0476(17) 0.0287(14) 0.0522(17) 0.0060(13) 0.0024(14) -0.0063(13)
C13 0.067(2) 0.067(2) 0.0448(17) 0.0122(16) 0.0217(16) -0.0070(18)
C14 0.073(3) 0.153(4) 0.045(2) -0.038(2) -0.0222(18) 0.036(3)
C15 0.072(2) 0.0497(19) 0.060(2) 0.0168(16) -0.0206(17) 0.0085(17)

loop_
_atom_type_symbol
_atom_type_description
_atom_type_scat_dispersion_real
_atom_type_scat_dispersion_imag
_atom_type_scat_source
C C 0.0033 0.0016 'International Tables Vol C Tables 4.2.6.8 and 6.1.1.4'
H H 0.0000 0.0000 'International Tables Vol C Tables 4.2.6.8 and 6.1.1.4'
O O 0.0106 0.0060 'International Tables Vol C Tables 4.2.6.8 and 6.1.1.4'
Na Na 0.0362 0.0249 'International Tables Vol C Tables 4.2.6.8 and 6.1.1.4'
Si Si 0.0817 0.0704 'International Tables Vol C Tables 4.2.6.8 and 6.1.1.4'

loop_
_geom_angle_atom_site_label_1
_geom_angle_atom_site_label_2
_geom_angle_atom_site_label_3
_geom_angle
_geom_angle_site_symmetry_1
_geom_angle_site_symmetry_3
_geom_angle_publ_flag
O1 Na1 O3 93.89(6) . . ?
O1 Na1 O2 89.53(7) . . ?
O3 Na1 O2 95.83(7) . . ?
O1 Na1 O5 110.87(7) . . ?
O3 Na1 O5 151.69(7) . . ?
O2 Na1 O5 71.72(6) . . ?
O1 Na1 O4 71.00(6) . . ?
O3 Na1 O4 107.72(7) . . ?
O2 Na1 O4 150.02(7) . . ?
O5 Na1 O4 93.63(7) . . ?
O1 Na1 O6 153.93(7) . . ?
O3 Na1 O6 71.87(6) . . ?
O2 Na1 O6 113.06(7) . . ?
O5 Na1 O6 89.37(7) . . ?
O4 Na1 O6 92.17(6) . . ?
Si3 Si1 Si4 99.88(4) . . ?
Si3 Si1 Si2 97.65(4) . . ?
Si4 Si1 Si2 98.49(4) . . ?
O1 Si2 C2 105.45(11) . . ?
O1 Si2 C1 105.85(11) . . ?
C2 Si2 C1 106.01(12) . . ?
O1 Si2 Si1 112.92(6) . . ?
C2 Si2 Si1 112.27(10) . . ?
C1 Si2 Si1 113.68(9) . . ?
O2 Si3 C4 105.69(12) . . ?
O2 Si3 C3 105.49(11) . . ?
C4 Si3 C3 106.45(13) . . ?
O2 Si3 Si1 113.00(7) . . ?
C4 Si3 Si1 114.27(9) . . ?
C3 Si3 Si1 111.30(10) . . ?
O3 Si4 C5 105.90(11) . . ?
O3 Si4 C6 105.04(11) . . ?
C5 Si4 C6 105.73(13) . . ?
O3 Si4 Si1 113.32(6) . . ?
C5 Si4 Si1 113.91(9) . . ?
C6 Si4 Si1 112.20(10) . . ?
C7 O1 Si2 124.92(13) . . ?
C7 O1 Na1 106.29(13) . . ?
Si2 O1 Na1 124.27(8) . . ?
C9 O2 Si3 123.55(16) . . ?
C9 O2 Na1 110.03(15) . . ?
Si3 O2 Na1 121.02(9) . . ?
C11 O3 Si4 124.77(14) . . ?
C11 O3 Na1 107.46(13) . . ?
Si4 O3 Na1 122.45(8) . . ?
C13 O4 C8 111.57(19) . . ?
C13 O4 Na1 126.16(16) . . ?
C8 O4 Na1 113.80(13) . . ?
C10 O5 C14 113.5(2) . . ?
C10 O5 Na1 112.27(14) . . ?
C14 O5 Na1 122.86(19) . . ?
C15 O6 C12 111.52(19) . . ?
C15 O6 Na1 123.91(16) . . ?
C12 O6 Na1 112.29(13) . . ?
Si2 C1 H1A 109.5 . . ?
Si2 C1 H1B 109.5 . . ?
H1A C1 H1B 109.5 . . ?
Si2 C1 H1C 109.5 . . ?
H1A C1 H1C 109.5 . . ?
H1B C1 H1C 109.5 . . ?
Si2 C2 H2A 109.5 . . ?
Si2 C2 H2B 109.5 . . ?
H2A C2 H2B 109.5 . . ?
Si2 C2 H2C 109.5 . . ?
H2A C2 H2C 109.5 . . ?
H2B C2 H2C 109.5 . . ?
Si3 C3 H3A 109.5 . . ?
Si3 C3 H3B 109.5 . . ?
H3A C3 H3B 109.5 . . ?
Si3 C3 H3C 109.5 . . ?
H3A C3 H3C 109.5 . . ?
H3B C3 H3C 109.5 . . ?
Si3 C4 H4A 109.5 . . ?
Si3 C4 H4B 109.5 . . ?
H4A C4 H4B 109.5 . . ?
Si3 C4 H4C 109.5 . . ?
H4A C4 H4C 109.5 . . ?
H4B C4 H4C 109.5 . . ?
Si4 C5 H5A 109.5 . . ?
Si4 C5 H5B 109.5 . . ?
H5A C5 H5B 109.5 . . ?
Si4 C5 H5C 109.5 . . ?
H5A C5 H5C 109.5 . . ?
H5B C5 H5C 109.5 . . ?
Si4 C6 H6A 109.5 . . ?
Si4 C6 H6B 109.5 . . ?
H6A C6 H6B 109.5 . . ?
Si4 C6 H6C 109.5 . . ?
H6A C6 H6C 109.5 . . ?
H6B C6 H6C 109.5 . . ?
O1 C7 C8 109.3(2) . . ?
O1 C7 H7A 109.8 . . ?
C8 C7 H7A 109.8 . . ?
O1 C7 H7B 109.8 . . ?
C8 C7 H7B 109.8 . . ?
H7A C7 H7B 108.3 . . ?
O4 C8 C7 107.97(19) . . ?
O4 C8 H8A 110.1 . . ?
C7 C8 H8A 110.1 . . ?
O4 C8 H8B 110.1 . . ?
C7 C8 H8B 110.1 . . ?
H8A C8 H8B 108.4 . . ?
O2 C9 C10 109.0(2) . . ?
O2 C9 H9A 109.9 . . ?
C10 C9 H9A 109.9 . . ?
O2 C9 H9B 109.9 . . ?
C10 C9 H9B 109.9 . . ?
H9A C9 H9B 108.3 . . ?
O5 C10 C9 108.8(2) . . ?
O5 C10 H10A 109.9 . . ?
C9 C10 H10A 109.9 . . ?
O5 C10 H10B 109.9 . . ?
C9 C10 H10B 109.9 . . ?
H10A C10 H10B 108.3 . . ?
O3 C11 C12 109.2(2) . . ?
O3 C11 H11A 109.8 . . ?
C12 C11 H11A 109.8 . . ?
O3 C11 H11B 109.8 . . ?
C12 C11 H11B 109.8 . . ?
H11A C11 H11B 108.3 . . ?
O6 C12 C11 108.63(19) . . ?
O6 C12 H12A 110.0 . . ?
C11 C12 H12A 110.0 . . ?
O6 C12 H12B 110.0 . . ?
C11 C12 H12B 110.0 . . ?
H12A C12 H12B 108.3 . . ?
O4 C13 H13A 109.5 . . ?
O4 C13 H13B 109.5 . . ?
H13A C13 H13B 109.5 . . ?
O4 C13 H13C 109.5 . . ?
H13A C13 H13C 109.5 . . ?
H13B C13 H13C 109.5 . . ?
O5 C14 H14A 109.5 . . ?
O5 C14 H14B 109.5 . . ?
H14A C14 H14B 109.5 . . ?
O5 C14 H14C 109.5 . . ?
H14A C14 H14C 109.5 . . ?
H14B C14 H14C 109.5 . . ?
O6 C15 H15A 109.5 . . ?
O6 C15 H15B 109.5 . . ?
H15A C15 H15B 109.5 . . ?
O6 C15 H15C 109.5 . . ?
H15A C15 H15C 109.5 . . ?
H15B C15 H15C 109.5 . . ?

loop_
_geom_bond_atom_site_label_1
_geom_bond_atom_site_label_2
_geom_bond_distance
_geom_bond_site_symmetry_2
_geom_bond_publ_flag
Na1 O1 2.3166(17) . ?
Na1 O3 2.3205(17) . ?
Na1 O2 2.3292(19) . ?
Na1 O5 2.3698(19) . ?
Na1 O4 2.3785(17) . ?
Na1 O6 2.3891(18) . ?
Si1 Si3 2.3181(10) . ?
Si1 Si4 2.3183(10) . ?
Si1 Si2 2.3214(10) . ?
Si2 O1 1.6747(16) . ?
Si2 C2 1.879(3) . ?
Si2 C1 1.882(3) . ?
Si3 O2 1.6893(17) . ?
Si3 C4 1.880(3) . ?
Si3 C3 1.885(3) . ?
Si4 O3 1.6838(17) . ?
Si4 C5 1.872(3) . ?
Si4 C6 1.881(3) . ?
O1 C7 1.423(3) . ?
O2 C9 1.416(3) . ?
O3 C11 1.421(3) . ?
O4 C13 1.420(3) . ?
O4 C8 1.421(3) . ?
O5 C10 1.397(3) . ?
O5 C14 1.435(3) . ?
O6 C15 1.424(3) . ?
O6 C12 1.425(3) . ?
C1 H1A 0.9800 . ?
C1 H1B 0.9800 . ?
C1 H1C 0.9800 . ?
C2 H2A 0.9800 . ?
C2 H2B 0.9800 . ?
C2 H2C 0.9800 . ?
C3 H3A 0.9800 . ?
C3 H3B 0.9800 . ?
C3 H3C 0.9800 . ?
C4 H4A 0.9800 . ?
C4 H4B 0.9800 . ?
C4 H4C 0.9800 . ?
C5 H5A 0.9800 . ?
C5 H5B 0.9800 . ?
C5 H5C 0.9800 . ?
C6 H6A 0.9800 . ?
C6 H6B 0.9800 . ?
C6 H6C 0.9800 . ?
C7 C8 1.487(3) . ?
C7 H7A 0.9900 . ?
C7 H7B 0.9900 . ?
C8 H8A 0.9900 . ?
C8 H8B 0.9900 . ?
C9 C10 1.501(4) . ?
C9 H9A 0.9900 . ?
C9 H9B 0.9900 . ?
C10 H10A 0.9900 . ?
C10 H10B 0.9900 . ?
C11 C12 1.497(3) . ?
C11 H11A 0.9900 . ?
C11 H11B 0.9900 . ?
C12 H12A 0.9900 . ?
C12 H12B 0.9900 . ?
C13 H13A 0.9800 . ?
C13 H13B 0.9800 . ?
C13 H13C 0.9800 . ?
C14 H14A 0.9800 . ?
C14 H14B 0.9800 . ?
C14 H14C 0.9800 . ?
C15 H15A 0.9800 . ?
C15 H15B 0.9800 . ?
C15 H15C 0.9800 . ?
